data_7235023
loop_
_publ_author_name
'Bo Huang'
'Bao-Ying Wang'
'Zi-Yi Du'
'Wei Xue'
'Wei-Jian Xu'
'Yu-Jun Su'
'Wei-Xiong Zhang'
'Ming-Hua Zeng'
'Xiao-Ming Chen'

_publ_section_title
;
 Importing spontaneous polarization into a Heisenberg ferromagnet for a
 potential single-phase multiferroic
;
_journal_name_full 'Journal of Materials Chemistry C'
_journal_page_first 8704
_journal_page_last 8710
_journal_paper_doi 10.1039/C6TC02715F
_journal_volume 4
_journal_year 2016
_chemical_formula_sum 'C20 H32 Cl4 Cu N2'
_chemical_formula_weight 505.82
_space_group_IT_number 4
_space_group_name_Hall 'P 2yb'
_space_group_name_H-M_alt 'P 1 21 1'
_symmetry_cell_setting monoclinic
_symmetry_space_group_name_H-M 'P 1 21 1'
_atom_sites_solution_hydrogens geom
_atom_sites_solution_primary direct
_atom_sites_solution_secondary difmap
_cell_angle_alpha 90.00
_cell_angle_beta 101.819(2)
_cell_angle_gamma 90.00
_cell_formula_units_Z 10
_cell_length_a 27.6628(14)
_cell_length_b 7.4916(5)
_cell_length_c 29.4231(18)
_cell_measurement_reflns_used 27575
_cell_measurement_temperature 120(2)
_cell_measurement_theta_max 27.46
_cell_measurement_theta_min 3.06
_cell_volume 5968.3(6)
_computing_structure_refinement 'SHELXL-97 (Sheldrick, 1997)'
_computing_structure_solution 'SHELXS-97 (Sheldrick, 1990)'
_diffrn_ambient_temperature 120(2)
_diffrn_measured_fraction_theta_full 0.987
_diffrn_measured_fraction_theta_max 0.987
_diffrn_measurement_device_type 'multiwire proportional'
_diffrn_measurement_method 'phi and omega scans'
_diffrn_radiation_monochromator graphite
_diffrn_radiation_source 'fine-focus sealed tube'
_diffrn_radiation_type MoK\a
_diffrn_radiation_wavelength 0.71073
_diffrn_reflns_av_R_equivalents 0.0775
_diffrn_reflns_av_sigmaI/netI 0.1272
_diffrn_reflns_limit_h_max 35
_diffrn_reflns_limit_h_min -35
_diffrn_reflns_limit_k_max 9
_diffrn_reflns_limit_k_min -9
_diffrn_reflns_limit_l_max 38
_diffrn_reflns_limit_l_min -36
_diffrn_reflns_number 45808
_diffrn_reflns_theta_full 27.48
_diffrn_reflns_theta_max 27.48
_diffrn_reflns_theta_min 3.01
_exptl_absorpt_coefficient_mu 1.371
_exptl_absorpt_correction_T_max 0.8751
_exptl_absorpt_correction_T_min 0.7711
_exptl_absorpt_correction_type multi-scan
_exptl_absorpt_process_details ABSCOR
_exptl_crystal_colour yellow
_exptl_crystal_density_diffrn 1.407
_exptl_crystal_density_method 'not measured'
_exptl_crystal_description plate
_exptl_crystal_F_000 2630
_exptl_crystal_size_max 0.20
_exptl_crystal_size_mid 0.20
_exptl_crystal_size_min 0.10
_refine_diff_density_max 1.502
_refine_diff_density_min -1.311
_refine_diff_density_rms 0.141
_refine_ls_abs_structure_details 'Flack H D (1983), Acta Cryst. A39, 876-881'
_refine_ls_abs_structure_Flack 0.000(18)
_refine_ls_extinction_method none
_refine_ls_goodness_of_fit_ref 0.985
_refine_ls_hydrogen_treatment constr
_refine_ls_matrix_type full
_refine_ls_number_parameters 1237
_refine_ls_number_reflns 25200
_refine_ls_number_restraints 15
_refine_ls_restrained_S_all 0.988
_refine_ls_R_factor_all 0.0862
_refine_ls_R_factor_gt 0.0632
_refine_ls_shift/su_max 0.047
_refine_ls_shift/su_mean 0.002
_refine_ls_structure_factor_coef Fsqd
_refine_ls_weighting_details 'calc w=1/[\s^2^(Fo^2^)+(0.0826P)^2^+0.0000P] where P=(Fo^2^+2Fc^2^)/3'
_refine_ls_weighting_scheme calc
_refine_ls_wR_factor_gt 0.1546
_refine_ls_wR_factor_ref 0.1746
_reflns_number_gt 17949
_reflns_number_total 25200
_reflns_threshold_expression >2sigma(I)
_cod_data_source_file J-Mater-Chem-C-2016-4-8704.cif
_cod_data_source_block 120K
_cod_original_sg_symbol_H-M p2(1)
_cod_database_code 7235023

loop_
_symmetry_equiv_pos_as_xyz
'x, y, z'
'-x, y+1/2, -z'

loop_
_atom_site_label
_atom_site_type_symbol
_atom_site_fract_x
_atom_site_fract_y
_atom_site_fract_z
_atom_site_U_iso_or_equiv
_atom_site_adp_type
_atom_site_occupancy
_atom_site_symmetry_multiplicity
_atom_site_calc_flag
_atom_site_refinement_flags
_atom_site_disorder_assembly
_atom_site_disorder_group
N4 N 0.18522(17) 0.5563(8) 0.30618(17) 0.0255(12) Uani 1 1 d . B .
H4A H 0.1967 0.4977 0.2843 0.031 Uiso 1 1 calc R . .
H4B H 0.2085 0.5607 0.3320 0.031 Uiso 1 1 calc R . .
H4C H 0.1770 0.6668 0.2965 0.031 Uiso 1 1 calc R . .
C31 C 0.1413(2) 0.4632(9) 0.3158(2) 0.0302(15) Uani 1 1 d D . .
H31C H 0.1495 0.3388 0.3226 0.036 Uiso 0.50 1 calc PR A 2
H31D H 0.1151 0.4674 0.2882 0.036 Uiso 0.50 1 calc PR A 2
H31A H 0.1521 0.3679 0.3378 0.036 Uiso 0.50 1 calc PR A 1
H31B H 0.1235 0.4092 0.2872 0.036 Uiso 0.50 1 calc PR A 1
C35 C -0.0234(2) 0.4870(11) 0.3423(4) 0.065(3) Uani 1 1 d D . .
C36 C -0.0362(3) 0.4062(13) 0.3809(4) 0.071(3) Uani 1 1 d . B .
H36 H -0.0140 0.4112 0.4093 0.085 Uiso 1 1 calc R . .
C37 C -0.0807(3) 0.3187(14) 0.3784(4) 0.071(3) Uani 1 1 d . . .
H37 H -0.0884 0.2665 0.4047 0.085 Uiso 1 1 calc R B .
C38 C -0.1133(3) 0.3103(13) 0.3365(4) 0.066(3) Uani 1 1 d . B .
H38 H -0.1426 0.2472 0.3346 0.079 Uiso 1 1 calc R . .
C39 C -0.1044(3) 0.3894(13) 0.2983(4) 0.072(3) Uani 1 1 d . . .
H39 H -0.1279 0.3863 0.2708 0.087 Uiso 1 1 calc R B .
C40 C -0.0589(4) 0.4778(13) 0.3004(4) 0.082(4) Uani 1 1 d . B .
H40 H -0.0523 0.5306 0.2737 0.099 Uiso 1 1 calc R . .
C32 C 0.1069(3) 0.5830(14) 0.3347(5) 0.035(3) Uani 0.507(9) 1 d PD B 1
H32A H 0.0999 0.6895 0.3158 0.042 Uiso 0.507(9) 1 calc PR B 1
H32B H 0.1216 0.6185 0.3662 0.042 Uiso 0.507(9) 1 calc PR B 1
C33 C 0.0602(3) 0.4778(16) 0.3338(5) 0.032(2) Uani 0.507(9) 1 d PD B 1
H33A H 0.0673 0.3733 0.3535 0.039 Uiso 0.507(9) 1 calc PR B 1
H33B H 0.0465 0.4383 0.3024 0.039 Uiso 0.507(9) 1 calc PR B 1
C34 C 0.0235(4) 0.5961(19) 0.3511(9) 0.062(6) Uani 0.507(9) 1 d PD B 1
H34A H 0.0344 0.6218 0.3839 0.074 Uiso 0.507(9) 1 calc PR B 1
H34B H 0.0188 0.7076 0.3340 0.074 Uiso 0.507(9) 1 calc PR B 1
C32' C 0.1228(3) 0.5452(18) 0.3563(4) 0.035(3) Uani 0.493(9) 1 d PD B 2
H32C H 0.1475 0.5245 0.3843 0.042 Uiso 0.493(9) 1 calc PR B 2
H32D H 0.1204 0.6732 0.3515 0.042 Uiso 0.493(9) 1 calc PR B 2
C33' C 0.0737(3) 0.4791(19) 0.3646(5) 0.032(2) Uani 0.493(9) 1 d PD B 2
H33C H 0.0723 0.3515 0.3589 0.039 Uiso 0.493(9) 1 calc PR B 2
H33D H 0.0738 0.4959 0.3973 0.039 Uiso 0.493(9) 1 calc PR B 2
C34' C 0.0265(3) 0.559(3) 0.3375(9) 0.062(6) Uani 0.493(9) 1 d PD B 2
H34C H 0.0280 0.5512 0.3049 0.074 Uiso 0.493(9) 1 calc PR B 2
H34D H 0.0270 0.6850 0.3452 0.074 Uiso 0.493(9) 1 calc PR B 2
N6 N -0.01169(17) 0.5569(8) 0.09403(19) 0.0292(13) Uani 1 1 d . . .
H6A H -0.0205 0.5247 0.0644 0.035 Uiso 1 1 calc R . .
H6B H 0.0177 0.5106 0.1063 0.035 Uiso 1 1 calc R . .
H6C H -0.0101 0.6754 0.0960 0.035 Uiso 1 1 calc R . .
C51 C -0.0488(2) 0.4904(10) 0.1199(2) 0.0321(16) Uani 1 1 d . . .
H51A H -0.0366 0.5073 0.1529 0.038 Uiso 1 1 calc R . .
H51B H -0.0541 0.3637 0.1142 0.038 Uiso 1 1 calc R . .
C52 C -0.09711(19) 0.5891(8) 0.1048(2) 0.0258(13) Uani 1 1 d . . .
H52A H -0.1079 0.5780 0.0714 0.031 Uiso 1 1 calc R . .
H52B H -0.0918 0.7149 0.1120 0.031 Uiso 1 1 calc R . .
C53 C -0.13794(19) 0.5197(9) 0.1283(2) 0.0292(14) Uani 1 1 d . . .
H53A H -0.1427 0.3930 0.1221 0.035 Uiso 1 1 calc R . .
H53B H -0.1281 0.5359 0.1616 0.035 Uiso 1 1 calc R . .
C54 C -0.18656(19) 0.6181(9) 0.1104(2) 0.0296(15) Uani 1 1 d . . .
H54A H -0.1808 0.7456 0.1137 0.036 Uiso 1 1 calc R . .
H54B H -0.1977 0.5929 0.0776 0.036 Uiso 1 1 calc R . .
C55 C -0.22680(19) 0.5668(9) 0.1356(2) 0.0281(14) Uani 1 1 d . . .
C56 C -0.2229(2) 0.6066(10) 0.1822(3) 0.0356(17) Uani 1 1 d . . .
H56 H -0.1952 0.6679 0.1978 0.043 Uiso 1 1 calc R . .
C57 C -0.2585(2) 0.5585(10) 0.2059(3) 0.0381(16) Uani 1 1 d . . .
H57 H -0.2549 0.5882 0.2371 0.046 Uiso 1 1 calc R . .
C58 C -0.3005(2) 0.4644(10) 0.1834(3) 0.0393(17) Uani 1 1 d . . .
H58 H -0.3247 0.4305 0.1994 0.047 Uiso 1 1 calc R . .
C59 C -0.3050(2) 0.4232(10) 0.1369(3) 0.043(2) Uani 1 1 d . . .
H59 H -0.3327 0.3615 0.1215 0.052 Uiso 1 1 calc R . .
C60 C -0.2694(2) 0.4717(9) 0.1133(3) 0.0318(15) Uani 1 1 d . . .
H60 H -0.2732 0.4419 0.0821 0.038 Uiso 1 1 calc R . .
N5 N 0.08911(16) 0.0055(8) 0.20406(17) 0.0238(12) Uani 1 1 d . . .
H5A H 0.0957 0.0611 0.1793 0.029 Uiso 1 1 calc R . .
H5B H 0.0864 -0.1113 0.1985 0.029 Uiso 1 1 calc R . .
H5C H 0.1134 0.0254 0.2285 0.029 Uiso 1 1 calc R . .
C41 C 0.0412(2) 0.0753(10) 0.2141(2) 0.0329(16) Uani 1 1 d . . .
H41A H 0.0443 0.2023 0.2204 0.039 Uiso 1 1 calc R . .
H41B H 0.0150 0.0582 0.1870 0.039 Uiso 1 1 calc R . .
C42 C 0.02800(17) -0.0189(10) 0.2549(2) 0.0312(16) Uani 1 1 d . . .
H42A H 0.0498 0.0202 0.2833 0.037 Uiso 1 1 calc R . .
H42B H 0.0322 -0.1466 0.2519 0.037 Uiso 1 1 calc R . .
C43 C -0.02603(19) 0.0224(12) 0.2574(2) 0.0382(18) Uani 1 1 d . . .
H43A H -0.0323 0.1487 0.2517 0.046 Uiso 1 1 calc R . .
H43B H -0.0310 -0.0042 0.2883 0.046 Uiso 1 1 calc R . .
C44 C -0.06374(19) -0.0876(10) 0.2212(3) 0.0345(16) Uani 1 1 d . . .
H44A H -0.0568 -0.0692 0.1906 0.041 Uiso 1 1 calc R . .
H44B H -0.0593 -0.2136 0.2286 0.041 Uiso 1 1 calc R . .
C45 C -0.1162(2) -0.0375(10) 0.2204(3) 0.0339(16) Uani 1 1 d . . .
C46 C -0.1392(2) -0.0796(10) 0.2570(3) 0.0389(18) Uani 1 1 d . . .
H46 H -0.1218 -0.1461 0.2817 0.047 Uiso 1 1 calc R . .
C47 C -0.1868(2) -0.0265(11) 0.2581(3) 0.0422(18) Uani 1 1 d . . .
H47 H -0.2008 -0.0520 0.2835 0.051 Uiso 1 1 calc R . .
C48 C -0.2138(2) 0.0681(10) 0.2192(3) 0.0413(19) Uani 1 1 d . . .
H48 H -0.2463 0.1024 0.2185 0.050 Uiso 1 1 calc R . .
C49 C -0.1917(2) 0.1086(10) 0.1828(3) 0.047(2) Uani 1 1 d . . .
H49 H -0.2092 0.1727 0.1577 0.057 Uiso 1 1 calc R . .
C50 C -0.1437(2) 0.0558(10) 0.1827(3) 0.0424(18) Uani 1 1 d . . .
H50 H -0.1296 0.0827 0.1573 0.051 Uiso 1 1 calc R . .
N7 N -0.10003(17) 0.0113(8) -0.01568(17) 0.0247(11) Uani 1 1 d . . .
H7A H -0.1104 0.0615 -0.0434 0.030 Uiso 1 1 calc R . .
H7B H -0.0868 -0.0949 -0.0192 0.030 Uiso 1 1 calc R . .
H7C H -0.0774 0.0808 0.0017 0.030 Uiso 1 1 calc R . .
C61 C -0.1429(2) -0.0117(9) 0.0077(2) 0.0287(14) Uani 1 1 d . . .
H61A H -0.1313 -0.0595 0.0387 0.034 Uiso 1 1 calc R . .
H61B H -0.1661 -0.0965 -0.0097 0.034 Uiso 1 1 calc R . .
C62 C -0.16902(19) 0.1650(8) 0.0110(2) 0.0259(13) Uani 1 1 d . . .
H62A H -0.1803 0.2121 -0.0201 0.031 Uiso 1 1 calc R . .
H62B H -0.1455 0.2494 0.0280 0.031 Uiso 1 1 calc R . .
C63 C -0.21345(19) 0.1501(9) 0.0349(3) 0.0324(16) Uani 1 1 d . . .
H63A H -0.2022 0.1019 0.0658 0.039 Uiso 1 1 calc R . .
H63B H -0.2264 0.2687 0.0381 0.039 Uiso 1 1 calc R . .
C64 C -0.25514(19) 0.0323(9) 0.0087(2) 0.0286(14) Uani 1 1 d . . .
H64A H -0.2652 0.0760 -0.0229 0.034 Uiso 1 1 calc R . .
H64B H -0.2429 -0.0884 0.0072 0.034 Uiso 1 1 calc R . .
C65 C -0.2994(2) 0.0287(9) 0.0310(2) 0.0290(14) Uani 1 1 d . . .
C66 C -0.2976(2) -0.0663(10) 0.0715(3) 0.0348(17) Uani 1 1 d . . .
H66 H -0.2686 -0.1250 0.0849 0.042 Uiso 1 1 calc R . .
C67 C -0.3377(2) -0.0766(10) 0.0925(2) 0.0329(16) Uani 1 1 d . . .
H67 H -0.3358 -0.1451 0.1192 0.040 Uiso 1 1 calc R . .
C68 C -0.3813(2) 0.0155(11) 0.0739(2) 0.0377(17) Uani 1 1 d . . .
H68 H -0.4084 0.0111 0.0880 0.045 Uiso 1 1 calc R . .
C69 C -0.3826(2) 0.1129(10) 0.0339(3) 0.0367(17) Uani 1 1 d . . .
H69 H -0.4111 0.1763 0.0214 0.044 Uiso 1 1 calc R . .
C70 C -0.3429(2) 0.1201(9) 0.0116(3) 0.0349(17) Uani 1 1 d . . .
H70 H -0.3451 0.1847 -0.0157 0.042 Uiso 1 1 calc R . .
N10 N 0.38169(16) 0.0562(8) 0.31137(17) 0.0237(11) Uani 1 1 d . . .
H10A H 0.3541 0.0577 0.2897 0.028 Uiso 1 1 calc R . .
H10B H 0.3899 0.1673 0.3206 0.028 Uiso 1 1 calc R . .
H10C H 0.3769 -0.0081 0.3355 0.028 Uiso 1 1 calc R . .
C91 C 0.4227(2) -0.0254(9) 0.2917(2) 0.0264(14) Uani 1 1 d . . .
H91A H 0.4537 -0.0132 0.3139 0.032 Uiso 1 1 calc R . .
H91B H 0.4163 -0.1517 0.2862 0.032 Uiso 1 1 calc R . .
C92 C 0.4265(2) 0.0641(11) 0.2474(2) 0.0322(16) Uani 1 1 d . . .
H92A H 0.4246 0.1924 0.2510 0.039 Uiso 1 1 calc R . .
H92B H 0.3991 0.0273 0.2231 0.039 Uiso 1 1 calc R . .
C93 C 0.4754(2) 0.0159(11) 0.2334(2) 0.0328(16) Uani 1 1 d . . .
H93A H 0.4819 -0.1104 0.2390 0.039 Uiso 1 1 calc R . .
H93B H 0.4723 0.0375 0.2005 0.039 Uiso 1 1 calc R . .
C94 C 0.5185(2) 0.1212(10) 0.2598(3) 0.0341(16) Uani 1 1 d . . .
H94A H 0.5188 0.1133 0.2928 0.041 Uiso 1 1 calc R . .
H94B H 0.5143 0.2457 0.2509 0.041 Uiso 1 1 calc R . .
C95 C 0.5682(2) 0.0556(9) 0.2511(2) 0.0305(14) Uani 1 1 d . . .
C96 C 0.5865(2) 0.1185(10) 0.2131(3) 0.0327(16) Uani 1 1 d . . .
H96 H 0.5690 0.2035 0.1933 0.039 Uiso 1 1 calc R . .
C97 C 0.6310(2) 0.0529(10) 0.2052(3) 0.0376(17) Uani 1 1 d . . .
H97 H 0.6434 0.0960 0.1802 0.045 Uiso 1 1 calc R . .
C98 C 0.6574(2) -0.0756(10) 0.2339(3) 0.044(2) Uani 1 1 d . . .
H98 H 0.6868 -0.1203 0.2276 0.053 Uiso 1 1 calc R . .
C99 C 0.6404(3) -0.1356(11) 0.2710(3) 0.050(2) Uani 1 1 d . . .
H99 H 0.6581 -0.2209 0.2905 0.060 Uiso 1 1 calc R . .
C100 C 0.5965(3) -0.0702(10) 0.2799(3) 0.0413(18) Uani 1 1 d . . .
H100 H 0.5855 -0.1113 0.3058 0.050 Uiso 1 1 calc R . .
N9 N 0.28315(16) 0.5164(8) 0.21412(17) 0.0238(11) Uani 1 1 d . . .
H9A H 0.2560 0.5309 0.1922 0.029 Uiso 1 1 calc R . .
H9B H 0.2800 0.5764 0.2395 0.029 Uiso 1 1 calc R . .
H9C H 0.2874 0.4010 0.2209 0.029 Uiso 1 1 calc R . .
C81 C 0.3267(2) 0.5851(9) 0.1971(2) 0.0263(14) Uani 1 1 d . . .
H81A H 0.3563 0.5631 0.2204 0.032 Uiso 1 1 calc R . .
H81B H 0.3234 0.7131 0.1927 0.032 Uiso 1 1 calc R . .
C82 C 0.33237(19) 0.4986(11) 0.1515(2) 0.0337(17) Uani 1 1 d . . .
H82A H 0.3062 0.5405 0.1267 0.040 Uiso 1 1 calc R . .
H82B H 0.3290 0.3703 0.1539 0.040 Uiso 1 1 calc R . .
C83 C 0.3825(2) 0.5412(12) 0.1393(2) 0.0339(16) Uani 1 1 d . . .
H83A H 0.3901 0.6661 0.1458 0.041 Uiso 1 1 calc R . .
H83B H 0.3801 0.5225 0.1063 0.041 Uiso 1 1 calc R . .
C84 C 0.4248(2) 0.4265(11) 0.1663(3) 0.0398(19) Uani 1 1 d . . .
H84A H 0.4275 0.4463 0.1993 0.048 Uiso 1 1 calc R . .
H84B H 0.4170 0.3015 0.1600 0.048 Uiso 1 1 calc R . .
C85 C 0.4733(2) 0.4666(9) 0.1539(2) 0.0297(15) Uani 1 1 d . . .
C86 C 0.4853(2) 0.4004(10) 0.1132(2) 0.0343(16) Uani 1 1 d . . .
H86 H 0.4629 0.3292 0.0932 0.041 Uiso 1 1 calc R . .
C87 C 0.5300(3) 0.4405(11) 0.1028(3) 0.0410(18) Uani 1 1 d . . .
H87 H 0.5380 0.3920 0.0762 0.049 Uiso 1 1 calc R . .
C88 C 0.5637(2) 0.5505(12) 0.1306(3) 0.051(2) Uani 1 1 d . . .
H88 H 0.5934 0.5790 0.1223 0.061 Uiso 1 1 calc R . .
C89 C 0.5527(2) 0.6172(11) 0.1706(3) 0.050(2) Uani 1 1 d . . .
H89 H 0.5751 0.6908 0.1898 0.060 Uiso 1 1 calc R . .
C90 C 0.5084(2) 0.5756(10) 0.1824(3) 0.0394(18) Uani 1 1 d . . .
H90 H 0.5016 0.6204 0.2099 0.047 Uiso 1 1 calc R . .
N8 N 0.18955(17) 0.0617(8) 0.11557(17) 0.0256(12) Uani 1 1 d . . .
H8A H 0.1630 0.0547 0.0928 0.031 Uiso 1 1 calc R . .
H8B H 0.1948 0.1750 0.1242 0.031 Uiso 1 1 calc R . .
H8C H 0.1848 -0.0030 0.1396 0.031 Uiso 1 1 calc R . .
C71 C 0.2337(2) -0.0087(9) 0.0988(2) 0.0270(14) Uani 1 1 d . . .
H71A H 0.2292 -0.1352 0.0922 0.032 Uiso 1 1 calc R . .
H71B H 0.2629 0.0056 0.1231 0.032 Uiso 1 1 calc R . .
C72 C 0.2411(2) 0.0873(9) 0.0556(2) 0.0264(14) Uani 1 1 d . . .
H72A H 0.2410 0.2150 0.0611 0.032 Uiso 1 1 calc R . .
H72B H 0.2136 0.0603 0.0303 0.032 Uiso 1 1 calc R . .
C73 C 0.28942(19) 0.0369(11) 0.0407(2) 0.0333(15) Uani 1 1 d . . .
H73A H 0.2932 -0.0918 0.0419 0.040 Uiso 1 1 calc R . .
H73B H 0.2876 0.0743 0.0088 0.040 Uiso 1 1 calc R . .
C74 C 0.3346(2) 0.1228(11) 0.0716(3) 0.0414(19) Uani 1 1 d . . .
H74A H 0.3367 0.0836 0.1034 0.050 Uiso 1 1 calc R . .
H74B H 0.3304 0.2514 0.0709 0.050 Uiso 1 1 calc R . .
C75 C 0.3831(2) 0.0771(10) 0.0567(3) 0.0335(16) Uani 1 1 d . . .
C76 C 0.39423(19) 0.1502(10) 0.0172(3) 0.0313(16) Uani 1 1 d . . .
H76 H 0.3718 0.2276 -0.0007 0.038 Uiso 1 1 calc R . .
C77 C 0.4380(2) 0.1112(10) 0.0035(3) 0.0341(17) Uani 1 1 d . . .
H77 H 0.4449 0.1609 -0.0234 0.041 Uiso 1 1 calc R . .
C78 C 0.4716(2) -0.0038(11) 0.0308(3) 0.048(2) Uani 1 1 d . . .
H78 H 0.5010 -0.0309 0.0217 0.058 Uiso 1 1 calc R . .
C79 C 0.4624(3) -0.0758(12) 0.0695(3) 0.053(2) Uani 1 1 d . . .
H79 H 0.4852 -0.1524 0.0873 0.063 Uiso 1 1 calc R . .
C80 C 0.4184(3) -0.0352(11) 0.0832(3) 0.0420(19) Uani 1 1 d . . .
H80 H 0.4124 -0.0837 0.1106 0.050 Uiso 1 1 calc R . .
N3 N 0.29187(14) 0.9970(7) 0.40930(19) 0.0227(12) Uani 1 1 d . . .
H3A H 0.2846 1.0455 0.3811 0.027 Uiso 1 1 calc R . .
H3B H 0.2790 0.8879 0.4084 0.027 Uiso 1 1 calc R . .
H3C H 0.3245 0.9903 0.4187 0.027 Uiso 1 1 calc R . .
C21 C 0.27069(19) 1.1116(9) 0.4429(2) 0.0235(13) Uani 1 1 d . . .
H21A H 0.2878 1.2252 0.4470 0.028 Uiso 1 1 calc R . .
H21B H 0.2758 1.0528 0.4729 0.028 Uiso 1 1 calc R . .
C22 C 0.21584(18) 1.1433(9) 0.4251(2) 0.0277(14) Uani 1 1 d . . .
H22A H 0.2096 1.1531 0.3915 0.033 Uiso 1 1 calc R . .
H22B H 0.2070 1.2565 0.4372 0.033 Uiso 1 1 calc R . .
C23 C 0.1823(2) 0.9975(9) 0.4382(2) 0.0322(15) Uani 1 1 d . . .
H23A H 0.1874 0.9892 0.4718 0.039 Uiso 1 1 calc R . .
H23B H 0.1909 0.8833 0.4265 0.039 Uiso 1 1 calc R . .
C24 C 0.1275(2) 1.0388(10) 0.4179(2) 0.0349(16) Uani 1 1 d . . .
H24A H 0.1220 1.1646 0.4227 0.042 Uiso 1 1 calc R . .
H24B H 0.1215 1.0187 0.3847 0.042 Uiso 1 1 calc R . .
C25 C 0.0901(2) 0.9337(10) 0.4373(2) 0.0334(16) Uani 1 1 d . . .
C26 C 0.1010(2) 0.7903(11) 0.4673(3) 0.0399(17) Uani 1 1 d . . .
H26 H 0.1335 0.7509 0.4759 0.048 Uiso 1 1 calc R . .
C27 C 0.0645(2) 0.7048(12) 0.4848(3) 0.047(2) Uani 1 1 d . . .
H27 H 0.0727 0.6100 0.5054 0.057 Uiso 1 1 calc R . .
C28 C 0.0160(3) 0.7585(13) 0.4721(3) 0.059(3) Uani 1 1 d . . .
H28 H -0.0085 0.6995 0.4835 0.070 Uiso 1 1 calc R . .
C29 C 0.0046(3) 0.8976(13) 0.4428(4) 0.062(3) Uani 1 1 d . . .
H29 H -0.0280 0.9358 0.4350 0.075 Uiso 1 1 calc R . .
C30 C 0.0404(2) 0.9863(11) 0.4239(3) 0.048(2) Uani 1 1 d . . .
H30 H 0.0314 1.0787 0.4027 0.057 Uiso 1 1 calc R . .
N1 N 0.51755(14) 1.0193(7) 0.59588(17) 0.0215(11) Uani 1 1 d . . .
H1A H 0.5187 1.0803 0.5702 0.026 Uiso 1 1 calc R . .
H1B H 0.5124 0.9043 0.5889 0.026 Uiso 1 1 calc R . .
H1C H 0.5461 1.0315 0.6161 0.026 Uiso 1 1 calc R . .
C1 C 0.47698(19) 1.0883(9) 0.6166(2) 0.0234(13) Uani 1 1 d . . .
H1D H 0.4461 1.0776 0.5942 0.028 Uiso 1 1 calc R . .
H1E H 0.4826 1.2139 0.6238 0.028 Uiso 1 1 calc R . .
C2 C 0.4730(2) 0.9896(10) 0.6599(2) 0.0307(15) Uani 1 1 d . . .
H2A H 0.4957 1.0408 0.6861 0.037 Uiso 1 1 calc R . .
H2B H 0.4821 0.8657 0.6570 0.037 Uiso 1 1 calc R . .
C3 C 0.4191(2) 0.9994(10) 0.6688(2) 0.0341(16) Uani 1 1 d . . .
H3D H 0.4196 0.9741 0.7012 0.041 Uiso 1 1 calc R . .
H3E H 0.4061 1.1190 0.6621 0.041 Uiso 1 1 calc R . .
C4 C 0.38505(18) 0.8630(9) 0.6378(2) 0.0289(14) Uani 1 1 d . . .
H4D H 0.3887 0.8753 0.6058 0.035 Uiso 1 1 calc R . .
H4E H 0.3946 0.7426 0.6479 0.035 Uiso 1 1 calc R . .
C5 C 0.3321(2) 0.8947(10) 0.6407(2) 0.0312(15) Uani 1 1 d . . .
C6 C 0.3103(2) 0.8218(10) 0.6746(3) 0.0383(17) Uani 1 1 d . . .
H6 H 0.3285 0.7426 0.6957 0.046 Uiso 1 1 calc R . .
C7 C 0.2623(2) 0.8622(10) 0.6783(3) 0.0421(18) Uani 1 1 d . . .
H7 H 0.2491 0.8113 0.7019 0.051 Uiso 1 1 calc R . .
C8 C 0.2345(3) 0.9771(11) 0.6473(3) 0.053(2) Uani 1 1 d . . .
H8 H 0.2021 1.0024 0.6495 0.064 Uiso 1 1 calc R . .
C9 C 0.2546(2) 1.0554(12) 0.6129(3) 0.055(2) Uani 1 1 d . . .
H9 H 0.2361 1.1356 0.5922 0.066 Uiso 1 1 calc R . .
C10 C 0.3024(2) 1.0140(11) 0.6092(3) 0.0434(19) Uani 1 1 d . . .
H10 H 0.3154 1.0655 0.5856 0.052 Uiso 1 1 calc R . .
N2 N 0.40492(16) 0.5744(7) 0.50959(18) 0.0242(11) Uani 1 1 d . . .
H2C H 0.3965 0.5291 0.4811 0.029 Uiso 1 1 calc R . .
H2D H 0.4363 0.5474 0.5216 0.029 Uiso 1 1 calc R . .
H2E H 0.4014 0.6925 0.5083 0.029 Uiso 1 1 calc R . .
C11 C 0.3724(2) 0.4976(9) 0.5395(2) 0.0269(14) Uani 1 1 d . . .
H11A H 0.3871 0.5174 0.5719 0.032 Uiso 1 1 calc R . .
H11B H 0.3690 0.3700 0.5343 0.032 Uiso 1 1 calc R . .
C12 C 0.3208(2) 0.5874(9) 0.5276(2) 0.0265(14) Uani 1 1 d . . .
H12A H 0.3238 0.7102 0.5382 0.032 Uiso 1 1 calc R . .
H12B H 0.3095 0.5888 0.4941 0.032 Uiso 1 1 calc R . .
C13 C 0.2828(2) 0.4929(9) 0.5494(2) 0.0304(15) Uani 1 1 d . . .
H13A H 0.2939 0.4921 0.5829 0.036 Uiso 1 1 calc R . .
H13B H 0.2797 0.3701 0.5388 0.036 Uiso 1 1 calc R . .
C14 C 0.2315(2) 0.5863(11) 0.5366(3) 0.0421(19) Uani 1 1 d . . .
H14A H 0.2337 0.7044 0.5503 0.051 Uiso 1 1 calc R . .
H14B H 0.2222 0.5998 0.5031 0.051 Uiso 1 1 calc R . .
C15 C 0.1927(2) 0.4797(9) 0.5536(2) 0.0325(15) Uani 1 1 d . . .
C16 C 0.1847(2) 0.4948(13) 0.5974(3) 0.054(2) Uani 1 1 d . . .
H16 H 0.2026 0.5784 0.6175 0.064 Uiso 1 1 calc R . .
C17 C 0.1508(3) 0.3892(15) 0.6127(3) 0.063(3) Uani 1 1 d . . .
H17 H 0.1462 0.4019 0.6430 0.075 Uiso 1 1 calc R . .
C18 C 0.1236(2) 0.2647(11) 0.5839(3) 0.048(2) Uani 1 1 d . . .
H18 H 0.1012 0.1910 0.5946 0.057 Uiso 1 1 calc R . .
C19 C 0.1299(3) 0.2522(13) 0.5399(3) 0.059(3) Uani 1 1 d . . .
H19 H 0.1110 0.1714 0.5198 0.071 Uiso 1 1 calc R . .
C20 C 0.1639(2) 0.3564(13) 0.5242(3) 0.053(2) Uani 1 1 d . . .
H20 H 0.1677 0.3449 0.4937 0.064 Uiso 1 1 calc R . .
Cu2 Cu 0.33189(2) 0.53166(10) 0.35932(2) 0.01883(16) Uani 1 1 d . . .
Cl5 Cl 0.37373(5) 0.3409(2) 0.41388(5) 0.0231(3) Uani 1 1 d . . .
Cl6 Cl 0.39034(5) 0.4879(2) 0.31441(5) 0.0231(3) Uani 1 1 d . . .
Cl7 Cl 0.29549(4) 0.7449(2) 0.30858(5) 0.0208(3) Uani 1 1 d . . .
Cl8 Cl 0.27069(4) 0.5727(2) 0.40163(5) 0.0210(3) Uani 1 1 d . . .
Cu1 Cu 0.44337(2) 0.04621(12) 0.45516(3) 0.01972(16) Uani 1 1 d . . .
Cl1 Cl 0.48736(4) 0.2577(2) 0.50287(5) 0.0217(3) Uani 1 1 d . . .
Cl2 Cl 0.49585(4) 0.0853(2) 0.40423(5) 0.0229(3) Uani 1 1 d . . .
Cl3 Cl 0.40012(4) -0.1678(2) 0.40745(5) 0.0219(3) Uani 1 1 d . . .
Cl4 Cl 0.39175(4) 0.0046(2) 0.50573(5) 0.0232(3) Uani 1 1 d . . .
Cu3 Cu 0.23316(2) 0.03368(10) 0.26049(2) 0.01893(15) Uani 1 1 d . . .
Cl9 Cl 0.27166(5) 0.2374(2) 0.31389(5) 0.0209(3) Uani 1 1 d . . .
Cl10 Cl 0.29315(4) 0.0807(2) 0.21735(5) 0.0207(3) Uani 1 1 d . . .
Cl11 Cl 0.19693(4) -0.1773(2) 0.20833(5) 0.0199(3) Uani 1 1 d . . .
Cl12 Cl 0.17262(4) -0.0099(2) 0.30250(5) 0.0213(3) Uani 1 1 d . . .
Cu4 Cu 0.13531(2) 0.53389(11) 0.15872(2) 0.01839(15) Uani 1 1 d . . .
Cl13 Cl 0.17395(4) 0.3264(2) 0.21083(5) 0.0208(3) Uani 1 1 d . . .
Cl14 Cl 0.19629(4) 0.4968(2) 0.11558(5) 0.0212(3) Uani 1 1 d . . .
Cl15 Cl 0.10013(5) 0.7482(2) 0.10743(5) 0.0218(3) Uani 1 1 d . . .
Cl16 Cl 0.07352(5) 0.5726(2) 0.19913(5) 0.0229(3) Uani 1 1 d . . .
Cu5 Cu 0.04155(2) 0.03246(11) 0.05560(2) 0.01909(15) Uani 1 1 d . . .
Cl17 Cl 0.07524(5) 0.24279(19) 0.10982(5) 0.0205(3) Uani 1 1 d . . .
Cl18 Cl 0.10640(4) 0.0729(2) 0.01920(5) 0.0217(3) Uani 1 1 d . . .
Cl19 Cl 0.01063(4) -0.1800(2) 0.00051(5) 0.0218(3) Uani 1 1 d . . .
Cl20 Cl -0.02451(4) -0.0038(2) 0.09021(5) 0.0238(3) Uani 1 1 d . . .

loop_
_atom_site_aniso_label
_atom_site_aniso_U_11
_atom_site_aniso_U_22
_atom_site_aniso_U_33
_atom_site_aniso_U_23
_atom_site_aniso_U_13
_atom_site_aniso_U_12
N4 0.042(3) 0.011(3) 0.023(3) 0.001(2) 0.006(2) -0.005(2)
C31 0.041(3) 0.020(4) 0.028(3) 0.002(3) 0.003(3) -0.005(3)
C35 0.037(4) 0.027(5) 0.121(9) 0.002(5) -0.003(5) 0.001(3)
C36 0.051(5) 0.041(6) 0.112(9) -0.026(6) -0.001(5) 0.008(4)
C37 0.050(5) 0.062(7) 0.106(9) -0.032(6) 0.027(5) 0.003(4)
C38 0.040(4) 0.041(6) 0.117(9) -0.027(6) 0.017(5) -0.002(4)
C39 0.054(5) 0.037(6) 0.113(9) -0.001(6) -0.014(5) 0.000(4)
C40 0.090(7) 0.028(6) 0.115(10) 0.028(6) -0.009(6) 0.005(5)
C32 0.015(5) 0.027(6) 0.065(8) 0.013(6) 0.014(4) -0.002(4)
C33 0.023(4) 0.032(6) 0.043(6) 0.003(6) 0.008(4) -0.004(4)
C34 0.039(4) 0.015(8) 0.124(15) -0.009(9) 0.001(6) -0.010(4)
C32' 0.015(5) 0.027(6) 0.065(8) 0.013(6) 0.014(4) -0.002(4)
C33' 0.023(4) 0.032(6) 0.043(6) 0.003(6) 0.008(4) -0.004(4)
C34' 0.039(4) 0.015(8) 0.124(15) -0.009(9) 0.001(6) -0.010(4)
N6 0.036(3) 0.017(3) 0.032(3) -0.001(3) 0.002(2) 0.001(2)
C51 0.044(3) 0.015(4) 0.035(4) 0.004(3) 0.003(3) 0.002(3)
C52 0.039(3) 0.014(3) 0.025(3) 0.005(3) 0.008(2) 0.003(2)
C53 0.032(3) 0.022(4) 0.034(3) 0.008(3) 0.008(2) 0.008(3)
C54 0.023(3) 0.025(4) 0.040(4) 0.004(3) 0.004(2) 0.001(2)
C55 0.028(3) 0.017(4) 0.041(4) 0.003(3) 0.009(2) 0.003(2)
C56 0.034(3) 0.024(4) 0.051(5) -0.005(3) 0.015(3) -0.003(3)
C57 0.037(3) 0.025(4) 0.054(4) -0.009(4) 0.015(3) 0.004(3)
C58 0.041(3) 0.025(4) 0.060(5) 0.005(4) 0.031(3) 0.001(3)
C59 0.022(3) 0.025(4) 0.083(6) -0.006(4) 0.012(3) -0.008(2)
C60 0.033(3) 0.017(4) 0.044(4) -0.003(3) 0.006(3) 0.005(2)
N5 0.035(2) 0.013(3) 0.023(3) 0.000(2) 0.0070(19) -0.004(2)
C41 0.045(3) 0.020(4) 0.033(4) -0.004(3) 0.006(3) 0.009(3)
C42 0.009(2) 0.045(5) 0.039(4) 0.001(3) 0.004(2) 0.004(2)
C43 0.029(3) 0.055(5) 0.032(3) -0.016(4) 0.010(2) 0.004(3)
C44 0.025(3) 0.036(4) 0.048(4) -0.002(3) 0.017(3) 0.002(3)
C45 0.022(3) 0.029(4) 0.054(4) -0.006(3) 0.014(3) -0.010(2)
C46 0.028(3) 0.038(5) 0.051(5) 0.004(4) 0.009(3) -0.004(3)
C47 0.037(3) 0.039(5) 0.056(5) -0.012(4) 0.020(3) -0.007(3)
C48 0.025(3) 0.024(4) 0.075(5) -0.009(4) 0.011(3) -0.004(3)
C49 0.034(3) 0.024(4) 0.083(6) 0.010(4) 0.010(3) -0.001(3)
C50 0.047(4) 0.025(4) 0.056(5) 0.009(4) 0.012(3) -0.005(3)
N7 0.044(3) 0.007(3) 0.021(3) 0.001(2) 0.003(2) 0.002(2)
C61 0.045(3) 0.010(3) 0.029(3) -0.002(3) 0.002(3) 0.000(2)
C62 0.026(3) 0.014(3) 0.039(4) -0.003(3) 0.010(2) -0.003(2)
C63 0.024(3) 0.025(4) 0.053(4) -0.005(3) 0.019(3) -0.007(2)
C64 0.029(3) 0.021(4) 0.037(3) -0.001(3) 0.008(2) -0.003(3)
C65 0.030(3) 0.018(4) 0.041(4) 0.001(3) 0.012(2) -0.006(3)
C66 0.030(3) 0.022(4) 0.052(5) 0.004(3) 0.008(3) 0.001(2)
C67 0.047(4) 0.025(4) 0.027(4) 0.000(3) 0.009(3) -0.005(3)
C68 0.043(3) 0.037(5) 0.038(4) -0.009(4) 0.021(3) -0.004(3)
C69 0.032(3) 0.019(4) 0.056(5) -0.005(3) 0.003(3) 0.006(3)
C70 0.043(3) 0.019(4) 0.038(4) 0.009(3) -0.003(3) -0.003(3)
N10 0.033(2) 0.014(3) 0.022(2) 0.006(2) 0.0001(19) -0.002(2)
C91 0.035(3) 0.016(4) 0.029(3) 0.005(3) 0.009(2) -0.004(2)
C92 0.028(3) 0.033(4) 0.034(3) 0.001(3) 0.004(2) 0.003(3)
C93 0.030(3) 0.035(5) 0.033(3) -0.012(3) 0.005(2) 0.004(3)
C94 0.040(3) 0.024(4) 0.041(4) -0.010(3) 0.015(3) -0.006(3)
C95 0.040(3) 0.012(3) 0.040(4) -0.001(3) 0.009(3) -0.004(3)
C96 0.021(3) 0.027(4) 0.053(4) 0.004(3) 0.012(3) -0.003(2)
C97 0.039(3) 0.029(4) 0.052(4) -0.014(4) 0.029(3) -0.015(3)
C98 0.031(3) 0.023(4) 0.081(6) -0.009(4) 0.021(3) -0.008(3)
C99 0.051(4) 0.019(4) 0.077(6) 0.001(4) 0.006(4) 0.009(3)
C100 0.055(4) 0.025(4) 0.048(5) 0.008(4) 0.019(3) 0.003(3)
N9 0.034(2) 0.013(3) 0.023(3) 0.000(3) 0.0032(19) 0.001(2)
C81 0.035(3) 0.016(4) 0.029(3) -0.001(3) 0.011(2) -0.010(2)
C82 0.021(3) 0.035(5) 0.047(4) -0.003(4) 0.011(2) -0.009(3)
C83 0.041(3) 0.029(4) 0.035(4) 0.009(4) 0.015(3) 0.006(3)
C84 0.023(3) 0.047(5) 0.055(5) 0.013(4) 0.021(3) 0.002(3)
C85 0.027(3) 0.020(4) 0.045(4) 0.000(3) 0.015(3) 0.002(2)
C86 0.044(4) 0.025(4) 0.035(4) -0.002(3) 0.010(3) -0.005(3)
C87 0.059(4) 0.027(5) 0.045(5) 0.002(4) 0.028(3) 0.009(3)
C88 0.033(3) 0.028(5) 0.093(7) 0.021(5) 0.017(4) 0.005(3)
C89 0.025(3) 0.035(5) 0.083(7) 0.000(5) -0.006(4) -0.008(3)
C90 0.043(4) 0.026(4) 0.049(4) -0.008(4) 0.008(3) 0.007(3)
N8 0.035(2) 0.017(3) 0.025(3) -0.005(3) 0.005(2) 0.003(2)
C71 0.043(3) 0.015(4) 0.021(3) 0.000(3) 0.001(2) 0.000(3)
C72 0.032(3) 0.018(4) 0.033(3) -0.005(3) 0.016(2) -0.002(2)
C73 0.032(3) 0.031(4) 0.040(4) -0.008(3) 0.012(2) -0.003(3)
C74 0.045(4) 0.038(5) 0.045(4) -0.018(4) 0.017(3) -0.015(3)
C75 0.039(3) 0.018(4) 0.044(4) -0.007(3) 0.010(3) -0.012(3)
C76 0.017(3) 0.022(4) 0.055(4) 0.004(3) 0.009(3) 0.003(2)
C77 0.030(3) 0.034(5) 0.045(4) -0.010(3) 0.022(3) -0.003(3)
C78 0.024(3) 0.037(5) 0.086(6) -0.009(5) 0.016(3) 0.010(3)
C79 0.049(4) 0.028(5) 0.074(6) 0.014(4) -0.005(4) 0.000(3)
C80 0.050(4) 0.026(4) 0.046(4) 0.013(4) 0.001(3) -0.011(3)
N3 0.0097(19) 0.020(3) 0.040(3) 0.003(3) 0.0088(17) 0.0060(17)
C21 0.032(3) 0.019(3) 0.020(3) -0.001(3) 0.005(2) 0.004(2)
C22 0.018(3) 0.027(4) 0.039(4) 0.002(3) 0.009(2) 0.008(2)
C23 0.041(3) 0.014(4) 0.040(4) 0.002(3) 0.003(3) -0.005(3)
C24 0.033(3) 0.028(4) 0.041(4) 0.000(3) 0.001(3) 0.000(3)
C25 0.036(3) 0.031(4) 0.033(4) -0.012(3) 0.008(3) -0.003(3)
C26 0.028(3) 0.043(5) 0.049(4) 0.000(4) 0.010(3) -0.003(3)
C27 0.044(4) 0.041(5) 0.062(5) -0.004(4) 0.023(3) -0.010(3)
C28 0.046(4) 0.057(7) 0.084(7) -0.016(5) 0.038(4) -0.016(4)
C29 0.031(4) 0.047(6) 0.113(9) -0.007(6) 0.025(4) 0.005(3)
C30 0.041(4) 0.030(5) 0.072(6) -0.005(4) 0.010(3) 0.002(3)
N1 0.019(2) 0.014(3) 0.033(3) 0.004(2) 0.0081(17) 0.0015(18)
C1 0.026(3) 0.014(3) 0.030(3) -0.001(3) 0.006(2) 0.005(2)
C2 0.040(3) 0.020(4) 0.032(3) 0.002(3) 0.005(2) -0.005(3)
C3 0.042(3) 0.024(4) 0.039(4) -0.006(3) 0.015(3) -0.001(3)
C4 0.023(3) 0.023(4) 0.044(4) -0.010(3) 0.014(2) -0.003(2)
C5 0.029(3) 0.024(4) 0.043(4) 0.001(3) 0.012(3) -0.002(2)
C6 0.038(3) 0.024(4) 0.055(5) -0.001(3) 0.015(3) -0.001(3)
C7 0.034(3) 0.029(4) 0.069(5) 0.001(4) 0.024(3) -0.004(3)
C8 0.036(4) 0.035(5) 0.092(7) 0.003(5) 0.020(4) -0.005(3)
C9 0.030(3) 0.045(5) 0.090(7) 0.026(5) 0.015(3) 0.006(3)
C10 0.034(3) 0.047(5) 0.051(4) 0.025(4) 0.014(3) 0.004(3)
N2 0.028(2) 0.012(3) 0.030(3) -0.001(2) 0.0001(19) 0.0017(19)
C11 0.040(3) 0.017(4) 0.026(3) 0.007(3) 0.011(2) -0.004(2)
C12 0.039(3) 0.022(4) 0.018(3) 0.004(3) 0.004(2) 0.000(2)
C13 0.037(3) 0.017(4) 0.038(4) 0.000(3) 0.009(3) -0.004(2)
C14 0.037(3) 0.039(5) 0.055(5) 0.005(4) 0.019(3) 0.003(3)
C15 0.035(3) 0.019(4) 0.045(4) -0.003(3) 0.011(3) 0.004(2)
C16 0.042(4) 0.067(7) 0.055(5) -0.026(5) 0.017(3) -0.022(4)
C17 0.052(4) 0.087(8) 0.057(6) -0.016(6) 0.031(4) -0.022(5)
C18 0.033(3) 0.035(5) 0.079(6) 0.001(4) 0.018(3) -0.005(3)
C19 0.049(4) 0.057(6) 0.073(6) -0.038(5) 0.015(4) -0.014(4)
C20 0.040(4) 0.073(7) 0.052(5) -0.030(5) 0.024(3) -0.020(4)
Cu2 0.0223(3) 0.0110(4) 0.0229(3) 0.0020(3) 0.0039(2) 0.0015(3)
Cl5 0.0276(6) 0.0110(8) 0.0291(8) 0.0029(6) 0.0020(5) 0.0002(5)
Cl6 0.0240(6) 0.0164(9) 0.0293(8) 0.0004(6) 0.0060(5) 0.0016(5)
Cl7 0.0233(6) 0.0119(8) 0.0259(7) 0.0024(6) 0.0022(5) 0.0019(5)
Cl8 0.0220(6) 0.0156(8) 0.0265(7) -0.0007(6) 0.0073(5) 0.0019(5)
Cu1 0.0213(3) 0.0120(4) 0.0253(3) -0.0019(3) 0.0034(2) -0.0017(3)
Cl1 0.0278(6) 0.0098(7) 0.0257(7) -0.0031(6) 0.0016(5) -0.0021(5)
Cl2 0.0239(6) 0.0145(8) 0.0307(8) 0.0001(6) 0.0064(5) -0.0014(5)
Cl3 0.0281(6) 0.0101(8) 0.0258(7) -0.0019(6) 0.0019(5) -0.0003(5)
Cl4 0.0252(6) 0.0162(8) 0.0289(7) 0.0007(6) 0.0072(5) -0.0021(5)
Cu3 0.0223(3) 0.0108(4) 0.0232(3) -0.0026(3) 0.0034(2) -0.0026(3)
Cl9 0.0245(6) 0.0115(8) 0.0253(7) -0.0043(6) 0.0022(5) -0.0020(5)
Cl10 0.0216(6) 0.0169(9) 0.0241(7) -0.0015(6) 0.0061(5) 0.0007(5)
Cl11 0.0206(6) 0.0122(8) 0.0261(7) -0.0025(6) 0.0027(5) -0.0015(5)
Cl12 0.0207(6) 0.0181(9) 0.0264(7) -0.0005(6) 0.0077(5) -0.0008(5)
Cu4 0.0224(3) 0.0109(4) 0.0215(3) 0.0021(3) 0.0037(2) 0.0019(3)
Cl13 0.0212(6) 0.0129(8) 0.0273(7) 0.0035(6) 0.0026(5) 0.0006(5)
Cl14 0.0189(6) 0.0177(9) 0.0279(7) 0.0011(6) 0.0070(5) 0.0010(5)
Cl15 0.0275(6) 0.0097(8) 0.0265(8) 0.0029(6) 0.0016(5) 0.0016(5)
Cl16 0.0269(6) 0.0148(8) 0.0287(7) 0.0002(6) 0.0097(5) 0.0009(5)
Cu5 0.0217(3) 0.0102(4) 0.0247(3) -0.0023(3) 0.0034(2) -0.0013(3)
Cl17 0.0261(6) 0.0101(8) 0.0244(7) -0.0024(6) 0.0030(5) -0.0024(5)
Cl18 0.0202(6) 0.0165(8) 0.0298(7) -0.0001(6) 0.0082(5) 0.0012(5)
Cl19 0.0200(6) 0.0151(8) 0.0289(7) -0.0057(6) 0.0018(5) -0.0005(5)
Cl20 0.0232(6) 0.0163(8) 0.0327(8) -0.0005(6) 0.0072(5) -0.0015(5)

loop_
_atom_type_symbol
_atom_type_description
_atom_type_scat_dispersion_real
_atom_type_scat_dispersion_imag
_atom_type_scat_source
C C 0.0033 0.0016 'International Tables Vol C Tables 4.2.6.8 and 6.1.1.4'
H H 0.0000 0.0000 'International Tables Vol C Tables 4.2.6.8 and 6.1.1.4'
Cl Cl 0.1484 0.1585 'International Tables Vol C Tables 4.2.6.8 and 6.1.1.4'
Cu Cu 0.3201 1.2651 'International Tables Vol C Tables 4.2.6.8 and 6.1.1.4'
N N 0.0061 0.0033 'International Tables Vol C Tables 4.2.6.8 and 6.1.1.4'

loop_
_geom_angle_atom_site_label_1
_geom_angle_atom_site_label_2
_geom_angle_atom_site_label_3
_geom_angle
_geom_angle_site_symmetry_1
_geom_angle_site_symmetry_3
C31 N4 H4A 109.5 . .
C31 N4 H4B 109.5 . .
H4A N4 H4B 109.5 . .
C31 N4 H4C 109.5 . .
H4A N4 H4C 109.5 . .
H4B N4 H4C 109.5 . .
N4 C31 C32 113.4(6) . .
N4 C31 C32' 112.4(6) . .
C32 C31 C32' 28.7(6) . .
N4 C31 H31C 109.1 . .
C32 C31 H31C 129.7 . .
C32' C31 H31C 109.1 . .
N4 C31 H31D 109.1 . .
C32 C31 H31D 82.5 . .
C32' C31 H31D 109.1 . .
H31C C31 H31D 107.9 . .
N4 C31 H31A 108.9 . .
C32 C31 H31A 108.9 . .
C32' C31 H31A 83.1 . .
H31C C31 H31A 29.3 . .
H31D C31 H31A 131.1 . .
N4 C31 H31B 108.9 . .
C32 C31 H31B 108.9 . .
C32' C31 H31B 130.8 . .
H31C C31 H31B 80.5 . .
H31D C31 H31B 29.7 . .
H31A C31 H31B 107.7 . .
C36 C35 C40 116.3(8) . .
C36 C35 C34 116.5(13) . .
C40 C35 C34 126.6(14) . .
C36 C35 C34' 128.1(10) . .
C40 C35 C34' 114.8(12) . .
C34 C35 C34' 19.3(14) . .
C37 C36 C35 122.2(9) . .
C37 C36 H36 118.9 . .
C35 C36 H36 118.9 . .
C38 C37 C36 118.9(11) . .
C38 C37 H37 120.6 . .
C36 C37 H37 120.6 . .
C39 C38 C37 122.4(9) . .
C39 C38 H38 118.8 . .
C37 C38 H38 118.8 . .
C38 C39 C40 119.2(9) . .
C38 C39 H39 120.4 . .
C40 C39 H39 120.4 . .
C39 C40 C35 120.9(11) . .
C39 C40 H40 119.6 . .
C35 C40 H40 119.5 . .
C31 C32 C33 106.7(7) . .
C31 C32 H32A 110.4 . .
C33 C32 H32A 110.4 . .
C31 C32 H32B 110.4 . .
C33 C32 H32B 110.4 . .
H32A C32 H32B 108.6 . .
C32 C33 C34 108.7(7) . .
C32 C33 H33A 110.0 . .
C34 C33 H33A 110.0 . .
C32 C33 H33B 110.0 . .
C34 C33 H33B 110.0 . .
H33A C33 H33B 108.3 . .
C35 C34 C33 103.8(7) . .
C35 C34 H34A 111.0 . .
C33 C34 H34A 111.0 . .
C35 C34 H34B 111.0 . .
C33 C34 H34B 111.0 . .
H34A C34 H34B 109.0 . .
C33' C32' C31 117.0(8) . .
C33' C32' H32C 108.1 . .
C31 C32' H32C 108.1 . .
C33' C32' H32D 108.1 . .
C31 C32' H32D 108.0 . .
H32C C32' H32D 107.3 . .
C34' C33' C32' 119.5(8) . .
C34' C33' H33C 107.4 . .
C32' C33' H33C 107.4 . .
C34' C33' H33D 107.4 . .
C32' C33' H33D 107.4 . .
H33C C33' H33D 107.0 . .
C33' C34' C35 121.0(9) . .
C33' C34' H34C 107.1 . .
C35 C34' H34C 107.1 . .
C33' C34' H34D 107.1 . .
C35 C34' H34D 107.1 . .
H34C C34' H34D 106.8 . .
C51 N6 H6A 109.5 . .
C51 N6 H6B 109.5 . .
H6A N6 H6B 109.5 . .
C51 N6 H6C 109.5 . .
H6A N6 H6C 109.5 . .
H6B N6 H6C 109.5 . .
N6 C51 C52 110.4(5) . .
N6 C51 H51A 109.6 . .
C52 C51 H51A 109.6 . .
N6 C51 H51B 109.6 . .
C52 C51 H51B 109.6 . .
H51A C51 H51B 108.1 . .
C51 C52 C53 113.0(5) . .
C51 C52 H52A 109.0 . .
C53 C52 H52A 109.0 . .
C51 C52 H52B 109.0 . .
C53 C52 H52B 109.0 . .
H52A C52 H52B 107.8 . .
C54 C53 C52 111.0(5) . .
C54 C53 H53A 109.4 . .
C52 C53 H53A 109.4 . .
C54 C53 H53B 109.4 . .
C52 C53 H53B 109.4 . .
H53A C53 H53B 108.0 . .
C55 C54 C53 113.2(5) . .
C55 C54 H54A 108.9 . .
C53 C54 H54A 108.9 . .
C55 C54 H54B 108.9 . .
C53 C54 H54B 108.9 . .
H54A C54 H54B 107.8 . .
C56 C55 C60 117.0(6) . .
C56 C55 C54 121.0(6) . .
C60 C55 C54 121.9(6) . .
C57 C56 C55 122.0(6) . .
C57 C56 H56 119.0 . .
C55 C56 H56 119.0 . .
C56 C57 C58 120.3(7) . .
C56 C57 H57 119.9 . .
C58 C57 H57 119.9 . .
C59 C58 C57 118.6(6) . .
C59 C58 H58 120.7 . .
C57 C58 H58 120.7 . .
C60 C59 C58 121.0(6) . .
C60 C59 H59 119.5 . .
C58 C59 H59 119.5 . .
C59 C60 C55 121.1(7) . .
C59 C60 H60 119.4 . .
C55 C60 H60 119.4 . .
C41 N5 H5A 109.5 . .
C41 N5 H5B 109.5 . .
H5A N5 H5B 109.5 . .
C41 N5 H5C 109.5 . .
H5A N5 H5C 109.5 . .
H5B N5 H5C 109.5 . .
C42 C41 N5 111.2(5) . .
C42 C41 H41A 109.4 . .
N5 C41 H41A 109.4 . .
C42 C41 H41B 109.4 . .
N5 C41 H41B 109.4 . .
H41A C41 H41B 108.0 . .
C41 C42 C43 109.9(5) . .
C41 C42 H42A 109.7 . .
C43 C42 H42A 109.7 . .
C41 C42 H42B 109.7 . .
C43 C42 H42B 109.7 . .
H42A C42 H42B 108.2 . .
C42 C43 C44 112.4(5) . .
C42 C43 H43A 109.1 . .
C44 C43 H43A 109.1 . .
C42 C43 H43B 109.1 . .
C44 C43 H43B 109.1 . .
H43A C43 H43B 107.9 . .
C45 C44 C43 112.9(6) . .
C45 C44 H44A 109.0 . .
C43 C44 H44A 109.0 . .
C45 C44 H44B 109.0 . .
C43 C44 H44B 109.0 . .
H44A C44 H44B 107.8 . .
C46 C45 C50 117.9(6) . .
C46 C45 C44 121.7(6) . .
C50 C45 C44 120.4(6) . .
C47 C46 C45 122.7(7) . .
C47 C46 H46 118.7 . .
C45 C46 H46 118.7 . .
C46 C47 C48 118.2(7) . .
C46 C47 H47 120.9 . .
C48 C47 H47 120.9 . .
C49 C48 C47 119.5(6) . .
C49 C48 H48 120.2 . .
C47 C48 H48 120.2 . .
C48 C49 C50 121.3(7) . .
C48 C49 H49 119.3 . .
C50 C49 H49 119.3 . .
C49 C50 C45 120.4(7) . .
C49 C50 H50 119.8 . .
C45 C50 H50 119.8 . .
C61 N7 H7A 109.5 . .
C61 N7 H7B 109.5 . .
H7A N7 H7B 109.5 . .
C61 N7 H7C 109.5 . .
H7A N7 H7C 109.5 . .
H7B N7 H7C 109.5 . .
N7 C61 C62 111.1(5) . .
N7 C61 H61A 109.4 . .
C62 C61 H61A 109.4 . .
N7 C61 H61B 109.4 . .
C62 C61 H61B 109.4 . .
H61A C61 H61B 108.0 . .
C61 C62 C63 113.5(5) . .
C61 C62 H62A 108.9 . .
C63 C62 H62A 108.9 . .
C61 C62 H62B 108.9 . .
C63 C62 H62B 108.9 . .
H62A C62 H62B 107.7 . .
C64 C63 C62 113.7(6) . .
C64 C63 H63A 108.8 . .
C62 C63 H63A 108.8 . .
C64 C63 H63B 108.8 . .
C62 C63 H63B 108.8 . .
H63A C63 H63B 107.7 . .
C65 C64 C63 112.8(5) . .
C65 C64 H64A 109.0 . .
C63 C64 H64A 109.0 . .
C65 C64 H64B 109.0 . .
C63 C64 H64B 109.0 . .
H64A C64 H64B 107.8 . .
C66 C65 C70 118.7(6) . .
C66 C65 C64 119.9(6) . .
C70 C65 C64 121.4(6) . .
C67 C66 C65 121.8(6) . .
C67 C66 H66 119.1 . .
C65 C66 H66 119.1 . .
C66 C67 C68 120.3(7) . .
C66 C67 H67 119.8 . .
C68 C67 H67 119.8 . .
C69 C68 C67 117.7(6) . .
C69 C68 H68 121.2 . .
C67 C68 H68 121.2 . .
C68 C69 C70 122.5(6) . .
C68 C69 H69 118.8 . .
C70 C69 H69 118.8 . .
C69 C70 C65 119.0(7) . .
C69 C70 H70 120.5 . .
C65 C70 H70 120.5 . .
C91 N10 H10A 109.5 . .
C91 N10 H10B 109.5 . .
H10A N10 H10B 109.5 . .
C91 N10 H10C 109.5 . .
H10A N10 H10C 109.5 . .
H10B N10 H10C 109.5 . .
C92 C91 N10 110.4(5) . .
C92 C91 H91A 109.6 . .
N10 C91 H91A 109.6 . .
C92 C91 H91B 109.6 . .
N10 C91 H91B 109.6 . .
H91A C91 H91B 108.1 . .
C91 C92 C93 110.7(5) . .
C91 C92 H92A 109.5 . .
C93 C92 H92A 109.5 . .
C91 C92 H92B 109.5 . .
C93 C92 H92B 109.5 . .
H92A C92 H92B 108.1 . .
C94 C93 C92 112.8(6) . .
C94 C93 H93A 109.0 . .
C92 C93 H93A 109.0 . .
C94 C93 H93B 109.0 . .
C92 C93 H93B 109.0 . .
H93A C93 H93B 107.8 . .
C93 C94 C95 112.9(6) . .
C93 C94 H94A 109.0 . .
C95 C94 H94A 109.0 . .
C93 C94 H94B 109.0 . .
C95 C94 H94B 109.0 . .
H94A C94 H94B 107.8 . .
C100 C95 C96 117.6(6) . .
C100 C95 C94 121.7(7) . .
C96 C95 C94 120.7(6) . .
C97 C96 C95 119.5(7) . .
C97 C96 H96 120.3 . .
C95 C96 H96 120.3 . .
C98 C97 C96 121.3(7) . .
C98 C97 H97 119.4 . .
C96 C97 H97 119.4 . .
C99 C98 C97 119.6(7) . .
C99 C98 H98 120.2 . .
C97 C98 H98 120.2 . .
C98 C99 C100 120.1(7) . .
C98 C99 H99 120.0 . .
C100 C99 H99 120.0 . .
C99 C100 C95 121.9(8) . .
C99 C100 H100 119.1 . .
C95 C100 H100 119.1 . .
C81 N9 H9A 109.5 . .
C81 N9 H9B 109.5 . .
H9A N9 H9B 109.5 . .
C81 N9 H9C 109.5 . .
H9A N9 H9C 109.5 . .
H9B N9 H9C 109.5 . .
N9 C81 C82 112.7(5) . .
N9 C81 H81A 109.1 . .
C82 C81 H81A 109.1 . .
N9 C81 H81B 109.1 . .
C82 C81 H81B 109.1 . .
H81A C81 H81B 107.8 . .
C81 C82 C83 112.3(5) . .
C81 C82 H82A 109.2 . .
C83 C82 H82A 109.2 . .
C81 C82 H82B 109.2 . .
C83 C82 H82B 109.2 . .
H82A C82 H82B 107.9 . .
C82 C83 C84 113.1(6) . .
C82 C83 H83A 109.0 . .
C84 C83 H83A 109.0 . .
C82 C83 H83B 109.0 . .
C84 C83 H83B 109.0 . .
H83A C83 H83B 107.8 . .
C85 C84 C83 113.0(6) . .
C85 C84 H84A 109.0 . .
C83 C84 H84A 109.0 . .
C85 C84 H84B 109.0 . .
C83 C84 H84B 109.0 . .
H84A C84 H84B 107.8 . .
C86 C85 C90 117.4(6) . .
C86 C85 C84 121.4(6) . .
C90 C85 C84 121.2(7) . .
C87 C86 C85 119.8(6) . .
C87 C86 H86 120.1 . .
C85 C86 H86 120.1 . .
C86 C87 C88 122.1(8) . .
C86 C87 H87 119.0 . .
C88 C87 H87 119.0 . .
C89 C88 C87 119.0(7) . .
C89 C88 H88 120.5 . .
C87 C88 H88 120.5 . .
C88 C89 C90 120.1(7) . .
C88 C89 H89 120.0 . .
C90 C89 H89 120.0 . .
C89 C90 C85 121.5(8) . .
C89 C90 H90 119.2 . .
C85 C90 H90 119.2 . .
C71 N8 H8A 109.5 . .
C71 N8 H8B 109.5 . .
H8A N8 H8B 109.5 . .
C71 N8 H8C 109.5 . .
H8A N8 H8C 109.5 . .
H8B N8 H8C 109.5 . .
N8 C71 C72 111.7(5) . .
N8 C71 H71A 109.3 . .
C72 C71 H71A 109.3 . .
N8 C71 H71B 109.3 . .
C72 C71 H71B 109.3 . .
H71A C71 H71B 107.9 . .
C71 C72 C73 113.6(5) . .
C71 C72 H72A 108.9 . .
C73 C72 H72A 108.9 . .
C71 C72 H72B 108.9 . .
C73 C72 H72B 108.9 . .
H72A C72 H72B 107.7 . .
C74 C73 C72 112.4(6) . .
C74 C73 H73A 109.1 . .
C72 C73 H73A 109.1 . .
C74 C73 H73B 109.1 . .
C72 C73 H73B 109.1 . .
H73A C73 H73B 107.9 . .
C73 C74 C75 113.1(6) . .
C73 C74 H74A 109.0 . .
C75 C74 H74A 108.9 . .
C73 C74 H74B 109.0 . .
C75 C74 H74B 109.0 . .
H74A C74 H74B 107.8 . .
C76 C75 C80 117.3(6) . .
C76 C75 C74 120.9(6) . .
C80 C75 C74 121.8(7) . .
C75 C76 C77 121.5(6) . .
C75 C76 H76 119.2 . .
C77 C76 H76 119.2 . .
C76 C77 C78 118.8(7) . .
C76 C77 H77 120.6 . .
C78 C77 H77 120.6 . .
C79 C78 C77 121.5(7) . .
C79 C78 H78 119.2 . .
C77 C78 H78 119.2 . .
C78 C79 C80 119.4(7) . .
C78 C79 H79 120.3 . .
C80 C79 H79 120.3 . .
C79 C80 C75 121.5(8) . .
C79 C80 H80 119.3 . .
C75 C80 H80 119.3 . .
C21 N3 H3A 109.5 . .
C21 N3 H3B 109.5 . .
H3A N3 H3B 109.5 . .
C21 N3 H3C 109.5 . .
H3A N3 H3C 109.5 . .
H3B N3 H3C 109.5 . .
N3 C21 C22 110.9(5) . .
N3 C21 H21A 109.5 . .
C22 C21 H21A 109.5 . .
N3 C21 H21B 109.5 . .
C22 C21 H21B 109.5 . .
H21A C21 H21B 108.1 . .
C21 C22 C23 114.5(5) . .
C21 C22 H22A 108.6 . .
C23 C22 H22A 108.6 . .
C21 C22 H22B 108.6 . .
C23 C22 H22B 108.6 . .
H22A C22 H22B 107.6 . .
C22 C23 C24 110.9(5) . .
C22 C23 H23A 109.5 . .
C24 C23 H23A 109.5 . .
C22 C23 H23B 109.5 . .
C24 C23 H23B 109.5 . .
H23A C23 H23B 108.0 . .
C25 C24 C23 116.5(6) . .
C25 C24 H24A 108.2 . .
C23 C24 H24A 108.2 . .
C25 C24 H24B 108.2 . .
C23 C24 H24B 108.2 . .
H24A C24 H24B 107.3 . .
C26 C25 C30 118.0(7) . .
C26 C25 C24 124.8(6) . .
C30 C25 C24 117.2(7) . .
C27 C26 C25 121.1(7) . .
C27 C26 H26 119.5 . .
C25 C26 H26 119.5 . .
C28 C27 C26 120.6(8) . .
C28 C27 H27 119.7 . .
C26 C27 H27 119.7 . .
C29 C28 C27 119.2(7) . .
C29 C28 H28 120.4 . .
C27 C28 H28 120.4 . .
C28 C29 C30 122.0(7) . .
C28 C29 H29 119.0 . .
C30 C29 H29 119.0 . .
C29 C30 C25 119.1(8) . .
C29 C30 H30 120.5 . .
C25 C30 H30 120.5 . .
C1 N1 H1A 109.5 . .
C1 N1 H1B 109.5 . .
H1A N1 H1B 109.5 . .
C1 N1 H1C 109.5 . .
H1A N1 H1C 109.5 . .
H1B N1 H1C 109.5 . .
N1 C1 C2 111.9(5) . .
N1 C1 H1D 109.2 . .
C2 C1 H1D 109.2 . .
N1 C1 H1E 109.2 . .
C2 C1 H1E 109.2 . .
H1D C1 H1E 107.9 . .
C1 C2 C3 111.0(5) . .
C1 C2 H2A 109.4 . .
C3 C2 H2A 109.4 . .
C1 C2 H2B 109.4 . .
C3 C2 H2B 109.4 . .
H2A C2 H2B 108.0 . .
C4 C3 C2 110.7(5) . .
C4 C3 H3D 109.5 . .
C2 C3 H3D 109.5 . .
C4 C3 H3E 109.5 . .
C2 C3 H3E 109.5 . .
H3D C3 H3E 108.1 . .
C5 C4 C3 110.0(5) . .
C5 C4 H4D 109.7 . .
C3 C4 H4D 109.7 . .
C5 C4 H4E 109.7 . .
C3 C4 H4E 109.7 . .
H4D C4 H4E 108.2 . .
C6 C5 C10 116.0(6) . .
C6 C5 C4 123.7(6) . .
C10 C5 C4 120.2(6) . .
C5 C6 C7 122.6(7) . .
C5 C6 H6 118.7 . .
C7 C6 H6 118.7 . .
C8 C7 C6 120.1(8) . .
C8 C7 H7 120.0 . .
C6 C7 H7 120.0 . .
C7 C8 C9 119.8(7) . .
C7 C8 H8 120.1 . .
C9 C8 H8 120.1 . .
C10 C9 C8 119.8(7) . .
C10 C9 H9 120.1 . .
C8 C9 H9 120.1 . .
C9 C10 C5 121.7(7) . .
C9 C10 H10 119.1 . .
C5 C10 H10 119.1 . .
C11 N2 H2C 109.5 . .
C11 N2 H2D 109.5 . .
H2C N2 H2D 109.5 . .
C11 N2 H2E 109.5 . .
H2C N2 H2E 109.5 . .
H2D N2 H2E 109.5 . .
N2 C11 C12 109.7(5) . .
N2 C11 H11A 109.7 . .
C12 C11 H11A 109.7 . .
N2 C11 H11B 109.7 . .
C12 C11 H11B 109.7 . .
H11A C11 H11B 108.2 . .
C13 C12 C11 112.8(5) . .
C13 C12 H12A 109.0 . .
C11 C12 H12A 109.0 . .
C13 C12 H12B 109.0 . .
C11 C12 H12B 109.0 . .
H12A C12 H12B 107.8 . .
C12 C13 C14 111.4(5) . .
C12 C13 H13A 109.3 . .
C14 C13 H13A 109.3 . .
C12 C13 H13B 109.4 . .
C14 C13 H13B 109.4 . .
H13A C13 H13B 108.0 . .
C15 C14 C13 111.0(6) . .
C15 C14 H14A 109.4 . .
C13 C14 H14A 109.4 . .
C15 C14 H14B 109.4 . .
C13 C14 H14B 109.4 . .
H14A C14 H14B 108.0 . .
C16 C15 C20 117.4(7) . .
C16 C15 C14 122.6(7) . .
C20 C15 C14 120.0(7) . .
C15 C16 C17 121.3(7) . .
C15 C16 H16 119.3 . .
C17 C16 H16 119.3 . .
C16 C17 C18 120.9(9) . .
C16 C17 H17 119.6 . .
C18 C17 H17 119.6 . .
C19 C18 C17 118.5(8) . .
C19 C18 H18 120.7 . .
C17 C18 H18 120.7 . .
C18 C19 C20 121.2(7) . .
C18 C19 H19 119.4 . .
C20 C19 H19 119.4 . .
C19 C20 C15 120.7(8) . .
C19 C20 H20 119.7 . .
C15 C20 H20 119.7 . .
Cl7 Cu2 Cl5 174.00(6) . .
Cl7 Cu2 Cl6 89.54(6) . .
Cl5 Cu2 Cl6 90.00(6) . .
Cl7 Cu2 Cl8 89.17(6) . .
Cl5 Cu2 Cl8 91.50(6) . .
Cl6 Cu2 Cl8 177.57(6) . .
Cl4 Cu1 Cl1 91.13(6) . .
Cl4 Cu1 Cl3 89.20(6) . .
Cl1 Cu1 Cl3 179.31(6) . .
Cl4 Cu1 Cl2 179.40(7) . .
Cl1 Cu1 Cl2 89.10(6) . .
Cl3 Cu1 Cl2 90.56(6) . .
Cl11 Cu3 Cl9 177.86(6) . .
Cl11 Cu3 Cl12 89.73(6) . .
Cl9 Cu3 Cl12 90.77(6) . .
Cl11 Cu3 Cl10 90.12(6) . .
Cl9 Cu3 Cl10 89.42(6) . .
Cl12 Cu3 Cl10 179.00(7) . .
Cl15 Cu4 Cl13 177.32(6) . .
Cl15 Cu4 Cl16 89.52(6) . .
Cl13 Cu4 Cl16 91.95(6) . .
Cl15 Cu4 Cl14 88.96(6) . .
Cl13 Cu4 Cl14 89.61(6) . .
Cl16 Cu4 Cl14 178.21(6) . .
Cl20 Cu5 Cl18 178.39(6) . .
Cl20 Cu5 Cl17 91.14(6) . .
Cl18 Cu5 Cl17 89.36(6) . .
Cl20 Cu5 Cl19 90.91(6) . .
Cl18 Cu5 Cl19 88.61(6) . .
Cl17 Cu5 Cl19 177.84(5) . .

loop_
_geom_bond_atom_site_label_1
_geom_bond_atom_site_label_2
_geom_bond_distance
_geom_bond_site_symmetry_2
N4 C31 1.477(7) .
N4 H4A 0.8900 .
N4 H4B 0.8900 .
N4 H4C 0.8900 .
C31 C32 1.496(5) .
C31 C32' 1.520(5) .
C31 H31C 0.9700 .
C31 H31D 0.9700 .
C31 H31A 0.9700 .
C31 H31B 0.9700 .
C35 C36 1.395(15) .
C35 C40 1.413(13) .
C35 C34 1.510(5) .
C35 C34' 1.517(5) .
C36 C37 1.385(12) .
C36 H36 0.9300 .
C37 C38 1.371(14) .
C37 H37 0.9300 .
C38 C39 1.336(15) .
C38 H38 0.9300 .
C39 C40 1.412(13) .
C39 H39 0.9300 .
C40 H40 0.9300 .
C32 C33 1.511(5) .
C32 H32A 0.9700 .
C32 H32B 0.9700 .
C33 C34 1.512(5) .
C33 H33A 0.9700 .
C33 H33B 0.9700 .
C34 H34A 0.9700 .
C34 H34B 0.9700 .
C32' C33' 1.512(5) .
C32' H32C 0.9700 .
C32' H32D 0.9700 .
C33' C34' 1.507(5) .
C33' H33C 0.9700 .
C33' H33D 0.9700 .
C34' H34C 0.9700 .
C34' H34D 0.9700 .
N6 C51 1.484(9) .
N6 H6A 0.8900 .
N6 H6B 0.8900 .
N6 H6C 0.8900 .
C51 C52 1.512(8) .
C51 H51A 0.9700 .
C51 H51B 0.9700 .
C52 C53 1.531(8) .
C52 H52A 0.9700 .
C52 H52B 0.9700 .
C53 C54 1.530(7) .
C53 H53A 0.9700 .
C53 H53B 0.9700 .
C54 C55 1.508(9) .
C54 H54A 0.9700 .
C54 H54B 0.9700 .
C55 C56 1.386(10) .
C55 C60 1.418(8) .
C56 C57 1.368(10) .
C56 H56 0.9300 .
C57 C58 1.404(9) .
C57 H57 0.9300 .
C58 C59 1.383(11) .
C58 H58 0.9300 .
C59 C60 1.365(10) .
C59 H59 0.9300 .
C60 H60 0.9300 .
N5 C41 1.508(8) .
N5 H5A 0.8900 .
N5 H5B 0.8900 .
N5 H5C 0.8900 .
C41 C42 1.503(10) .
C41 H41A 0.9700 .
C41 H41B 0.9700 .
C42 C43 1.542(7) .
C42 H42A 0.9700 .
C42 H42B 0.9700 .
C43 C44 1.563(9) .
C43 H43A 0.9700 .
C43 H43B 0.9700 .
C44 C45 1.495(8) .
C44 H44A 0.9700 .
C44 H44B 0.9700 .
C45 C46 1.395(10) .
C45 C50 1.397(10) .
C46 C47 1.383(9) .
C46 H46 0.9300 .
C47 C48 1.420(11) .
C47 H47 0.9300 .
C48 C49 1.375(11) .
C48 H48 0.9300 .
C49 C50 1.386(9) .
C49 H49 0.9300 .
C50 H50 0.9300 .
N7 C61 1.499(8) .
N7 H7A 0.8900 .
N7 H7B 0.8900 .
N7 H7C 0.8900 .
C61 C62 1.520(8) .
C61 H61A 0.9700 .
C61 H61B 0.9700 .
C62 C63 1.540(8) .
C62 H62A 0.9700 .
C62 H62B 0.9700 .
C63 C64 1.530(8) .
C63 H63A 0.9700 .
C63 H63B 0.9700 .
C64 C65 1.503(8) .
C64 H64A 0.9700 .
C64 H64B 0.9700 .
C65 C66 1.379(10) .
C65 C70 1.400(8) .
C66 C67 1.379(10) .
C66 H66 0.9300 .
C67 C68 1.400(9) .
C67 H67 0.9300 .
C68 C69 1.379(10) .
C68 H68 0.9300 .
C69 C70 1.392(10) .
C69 H69 0.9300 .
C70 H70 0.9300 .
N10 C91 1.503(8) .
N10 H10A 0.8900 .
N10 H10B 0.8900 .
N10 H10C 0.8900 .
C91 C92 1.490(9) .
C91 H91A 0.9700 .
C91 H91B 0.9700 .
C92 C93 1.536(8) .
C92 H92A 0.9700 .
C92 H92B 0.9700 .
C93 C94 1.506(8) .
C93 H93A 0.9700 .
C93 H93B 0.9700 .
C94 C95 1.530(9) .
C94 H94A 0.9700 .
C94 H94B 0.9700 .
C95 C100 1.395(10) .
C95 C96 1.399(10) .
C96 C97 1.388(8) .
C96 H96 0.9300 .
C97 C98 1.385(11) .
C97 H97 0.9300 .
C98 C99 1.352(12) .
C98 H98 0.9300 .
C99 C100 1.383(10) .
C99 H99 0.9300 .
C100 H100 0.9300 .
N9 C81 1.488(7) .
N9 H9A 0.8900 .
N9 H9B 0.8900 .
N9 H9C 0.8900 .
C81 C82 1.525(9) .
C81 H81A 0.9700 .
C81 H81B 0.9700 .
C82 C83 1.535(8) .
C82 H82A 0.9700 .
C82 H82B 0.9700 .
C83 C84 1.536(9) .
C83 H83A 0.9700 .
C83 H83B 0.9700 .
C84 C85 1.490(8) .
C84 H84A 0.9700 .
C84 H84B 0.9700 .
C85 C86 1.398(10) .
C85 C90 1.408(9) .
C86 C87 1.367(10) .
C86 H86 0.9300 .
C87 C88 1.380(11) .
C87 H87 0.9300 .
C88 C89 1.370(12) .
C88 H88 0.9300 .
C89 C90 1.374(10) .
C89 H89 0.9300 .
C90 H90 0.9300 .
N8 C71 1.502(8) .
N8 H8A 0.8900 .
N8 H8B 0.8900 .
N8 H8C 0.8900 .
C71 C72 1.512(9) .
C71 H71A 0.9700 .
C71 H71B 0.9700 .
C72 C73 1.535(8) .
C72 H72A 0.9700 .
C72 H72B 0.9700 .
C73 C74 1.529(8) .
C73 H73A 0.9700 .
C73 H73B 0.9700 .
C74 C75 1.531(9) .
C74 H74A 0.9700 .
C74 H74B 0.9700 .
C75 C76 1.377(10) .
C75 C80 1.400(10) .
C76 C77 1.383(8) .
C76 H76 0.9300 .
C77 C78 1.394(10) .
C77 H77 0.9300 .
C78 C79 1.331(12) .
C78 H78 0.9300 .
C79 C80 1.392(12) .
C79 H79 0.9300 .
C80 H80 0.9300 .
N3 C21 1.515(8) .
N3 H3A 0.8900 .
N3 H3B 0.8900 .
N3 H3C 0.8900 .
C21 C22 1.519(7) .
C21 H21A 0.9700 .
C21 H21B 0.9700 .
C22 C23 1.533(9) .
C22 H22A 0.9700 .
C22 H22B 0.9700 .
C23 C24 1.542(8) .
C23 H23A 0.9700 .
C23 H23B 0.9700 .
C24 C25 1.502(10) .
C24 H24A 0.9700 .
C24 H24B 0.9700 .
C25 C26 1.385(10) .
C25 C30 1.407(9) .
C26 C27 1.383(10) .
C26 H26 0.9300 .
C27 C28 1.375(11) .
C27 H27 0.9300 .
C28 C29 1.347(13) .
C28 H28 0.9300 .
C29 C30 1.399(12) .
C29 H29 0.9300 .
C30 H30 0.9300 .
N1 C1 1.476(7) .
N1 H1A 0.8900 .
N1 H1B 0.8900 .
N1 H1C 0.8900 .
C1 C2 1.497(9) .
C1 H1D 0.9700 .
C1 H1E 0.9700 .
C2 C3 1.567(8) .
C2 H2A 0.9700 .
C2 H2B 0.9700 .
C3 C4 1.554(8) .
C3 H3D 0.9700 .
C3 H3E 0.9700 .
C4 C5 1.503(7) .
C4 H4D 0.9700 .
C4 H4E 0.9700 .
C5 C6 1.380(10) .
C5 C10 1.421(9) .
C6 C7 1.388(8) .
C6 H6 0.9300 .
C7 C8 1.370(11) .
C7 H7 0.9300 .
C8 C9 1.384(12) .
C8 H8 0.9300 .
C9 C10 1.382(9) .
C9 H9 0.9300 .
C10 H10 0.9300 .
N2 C11 1.496(8) .
N2 H2C 0.8900 .
N2 H2D 0.8900 .
N2 H2E 0.8900 .
C11 C12 1.550(8) .
C11 H11A 0.9700 .
C11 H11B 0.9700 .
C12 C13 1.515(9) .
C12 H12A 0.9700 .
C12 H12B 0.9700 .
C13 C14 1.557(8) .
C13 H13A 0.9700 .
C13 H13B 0.9700 .
C14 C15 1.505(10) .
C14 H14A 0.9700 .
C14 H14B 0.9700 .
C15 C16 1.356(11) .
C15 C20 1.399(10) .
C16 C17 1.371(11) .
C16 H16 0.9300 .
C17 C18 1.376(11) .
C17 H17 0.9300 .
C18 C19 1.345(12) .
C18 H18 0.9300 .
C19 C20 1.372(12) .
C19 H19 0.9300 .
C20 H20 0.9300 .
Cu2 Cl7 2.2756(16) .
Cu2 Cl5 2.2797(16) .
Cu2 Cl6 2.3115(16) .
Cu2 Cl8 2.3181(15) .
Cu1 Cl4 2.2848(16) .
Cu1 Cl1 2.2936(15) .
Cu1 Cl3 2.2986(16) .
Cu1 Cl2 2.3089(16) .
Cu3 Cl11 2.2865(16) .
Cu3 Cl9 2.2907(16) .
Cu3 Cl12 2.2993(15) .
Cu3 Cl10 2.3136(16) .
Cu4 Cl15 2.2805(16) .
Cu4 Cl13 2.2884(16) .
Cu4 Cl16 2.2918(16) .
Cu4 Cl14 2.3259(15) .
Cu5 Cl20 2.2831(15) .
Cu5 Cl18 2.2903(15) .
Cu5 Cl17 2.2995(15) .
Cu5 Cl19 2.3076(16) .

loop_
_geom_torsion_atom_site_label_1
_geom_torsion_atom_site_label_2
_geom_torsion_atom_site_label_3
_geom_torsion_atom_site_label_4
_geom_torsion
_geom_torsion_site_symmetry_1
_geom_torsion_site_symmetry_2
_geom_torsion_site_symmetry_3
_geom_torsion_site_symmetry_4
C40 C35 C36 C37 1.1(14) . . . .
C34 C35 C36 C37 173.0(9) . . . .
C34' C35 C36 C37 -168.6(14) . . . .
C35 C36 C37 C38 0.4(14) . . . .
C36 C37 C38 C39 -2.6(15) . . . .
C37 C38 C39 C40 3.2(16) . . . .
C38 C39 C40 C35 -1.5(16) . . . .
C36 C35 C40 C39 -0.5(15) . . . .
C34 C35 C40 C39 -171.6(10) . . . .
C34' C35 C40 C39 170.5(13) . . . .
N4 C31 C32 C33 169.3(8) . . . .
C32' C31 C32 C33 -96.5(15) . . . .
C31 C32 C33 C34 -178.0(15) . . . .
C36 C35 C34 C33 104.1(16) . . . .
C40 C35 C34 C33 -84.9(18) . . . .
C34' C35 C34 C33 -27(3) . . . .
C32 C33 C34 C35 172.3(14) . . . .
N4 C31 C32' C33' 171.0(9) . . . .
C32 C31 C32' C33' 72.7(13) . . . .
C31 C32' C33' C34' -84(2) . . . .
C32' C33' C34' C35 175.4(15) . . . .
C36 C35 C34' C33' 29(3) . . . .
C40 C35 C34' C33' -140.3(18) . . . .
C34 C35 C34' C33' 88(5) . . . .
N6 C51 C52 C53 176.8(6) . . . .
C51 C52 C53 C54 -177.6(5) . . . .
C52 C53 C54 C55 -174.6(6) . . . .
C53 C54 C55 C56 65.7(9) . . . .
C53 C54 C55 C60 -112.4(7) . . . .
C60 C55 C56 C57 -0.6(10) . . . .
C54 C55 C56 C57 -178.8(6) . . . .
C55 C56 C57 C58 0.6(11) . . . .
C56 C57 C58 C59 -0.5(11) . . . .
C57 C58 C59 C60 0.4(11) . . . .
C58 C59 C60 C55 -0.4(11) . . . .
C56 C55 C60 C59 0.5(10) . . . .
C54 C55 C60 C59 178.7(6) . . . .
N5 C41 C42 C43 -166.9(5) . . . .
C41 C42 C43 C44 77.5(8) . . . .
C42 C43 C44 C45 -175.1(6) . . . .
C43 C44 C45 C46 -70.3(9) . . . .
C43 C44 C45 C50 108.9(8) . . . .
C50 C45 C46 C47 -2.7(11) . . . .
C44 C45 C46 C47 176.5(7) . . . .
C45 C46 C47 C48 2.8(11) . . . .
C46 C47 C48 C49 -2.0(11) . . . .
C47 C48 C49 C50 1.3(12) . . . .
C48 C49 C50 C45 -1.3(12) . . . .
C46 C45 C50 C49 1.9(11) . . . .
C44 C45 C50 C49 -177.3(7) . . . .
N7 C61 C62 C63 -179.8(5) . . . .
C61 C62 C63 C64 -63.4(7) . . . .
C62 C63 C64 C65 -176.5(6) . . . .
C63 C64 C65 C66 -74.0(8) . . . .
C63 C64 C65 C70 106.0(7) . . . .
C70 C65 C66 C67 1.5(11) . . . .
C64 C65 C66 C67 -178.4(7) . . . .
C65 C66 C67 C68 -2.2(11) . . . .
C66 C67 C68 C69 1.0(11) . . . .
C67 C68 C69 C70 0.9(11) . . . .
C68 C69 C70 C65 -1.6(11) . . . .
C66 C65 C70 C69 0.4(10) . . . .
C64 C65 C70 C69 -179.7(6) . . . .
N10 C91 C92 C93 165.8(5) . . . .
C91 C92 C93 C94 -79.2(8) . . . .
C92 C93 C94 C95 171.9(6) . . . .
C93 C94 C95 C100 -93.0(8) . . . .
C93 C94 C95 C96 86.0(8) . . . .
C100 C95 C96 C97 0.8(10) . . . .
C94 C95 C96 C97 -178.1(6) . . . .
C95 C96 C97 C98 0.9(11) . . . .
C96 C97 C98 C99 -1.6(11) . . . .
C97 C98 C99 C100 0.7(12) . . . .
C98 C99 C100 C95 1.1(12) . . . .
C96 C95 C100 C99 -1.8(11) . . . .
C94 C95 C100 C99 177.1(7) . . . .
N9 C81 C82 C83 -168.5(6) . . . .
C81 C82 C83 C84 79.2(9) . . . .
C82 C83 C84 C85 179.3(6) . . . .
C83 C84 C85 C86 -78.4(9) . . . .
C83 C84 C85 C90 100.4(8) . . . .
C90 C85 C86 C87 0.9(11) . . . .
C84 C85 C86 C87 179.7(7) . . . .
C85 C86 C87 C88 -2.3(12) . . . .
C86 C87 C88 C89 2.1(12) . . . .
C87 C88 C89 C90 -0.5(12) . . . .
C88 C89 C90 C85 -0.9(12) . . . .
C86 C85 C90 C89 0.7(11) . . . .
C84 C85 C90 C89 -178.2(7) . . . .
N8 C71 C72 C73 172.6(5) . . . .
C71 C72 C73 C74 -75.3(8) . . . .
C72 C73 C74 C75 -178.9(6) . . . .
C73 C74 C75 C76 72.4(9) . . . .
C73 C74 C75 C80 -109.8(8) . . . .
C80 C75 C76 C77 1.5(11) . . . .
C74 C75 C76 C77 179.5(6) . . . .
C75 C76 C77 C78 -0.5(11) . . . .
C76 C77 C78 C79 -0.3(12) . . . .
C77 C78 C79 C80 -0.1(13) . . . .
C78 C79 C80 C75 1.2(13) . . . .
C76 C75 C80 C79 -1.9(11) . . . .
C74 C75 C80 C79 -179.8(7) . . . .
N3 C21 C22 C23 86.5(7) . . . .
C21 C22 C23 C24 -178.8(5) . . . .
C22 C23 C24 C25 -165.5(6) . . . .
C23 C24 C25 C26 -8.2(11) . . . .
C23 C24 C25 C30 171.5(6) . . . .
C30 C25 C26 C27 -2.0(11) . . . .
C24 C25 C26 C27 177.7(7) . . . .
C25 C26 C27 C28 1.1(13) . . . .
C26 C27 C28 C29 -1.0(14) . . . .
C27 C28 C29 C30 1.8(15) . . . .
C28 C29 C30 C25 -2.8(14) . . . .
C26 C25 C30 C29 2.8(11) . . . .
C24 C25 C30 C29 -177.0(8) . . . .
N1 C1 C2 C3 -154.5(5) . . . .
C1 C2 C3 C4 79.4(7) . . . .
C2 C3 C4 C5 -170.5(6) . . . .
C3 C4 C5 C6 -86.1(9) . . . .
C3 C4 C5 C10 89.8(8) . . . .
C10 C5 C6 C7 -0.4(11) . . . .
C4 C5 C6 C7 175.7(7) . . . .
C5 C6 C7 C8 0.7(12) . . . .
C6 C7 C8 C9 -1.3(13) . . . .
C7 C8 C9 C10 1.5(14) . . . .
C8 C9 C10 C5 -1.2(14) . . . .
C6 C5 C10 C9 0.6(12) . . . .
C4 C5 C10 C9 -175.6(8) . . . .
N2 C11 C12 C13 168.8(5) . . . .
C11 C12 C13 C14 -179.8(6) . . . .
C12 C13 C14 C15 173.3(6) . . . .
C13 C14 C15 C16 85.1(9) . . . .
C13 C14 C15 C20 -93.6(8) . . . .
C20 C15 C16 C17 2.1(13) . . . .
C14 C15 C16 C17 -176.6(8) . . . .
C15 C16 C17 C18 -0.3(15) . . . .
C16 C17 C18 C19 -1.8(14) . . . .
C17 C18 C19 C20 2.1(14) . . . .
C18 C19 C20 C15 -0.3(14) . . . .
C16 C15 C20 C19 -1.8(12) . . . .
C14 C15 C20 C19 176.9(8) . . . .
